data_4130505
loop_
_publ_author_name
'Sch\"afer, Marius'
'Beattie, Nicholas A.'
'Geetharani, K.'
'Sch\"afer, Julian'
'Ewing, William C.'
'Krahfu\&s, Mirjam'
'H\"orl, Christian'
'Dewhurst, Rian D.'
'Macgregor, Stuart A.'
'Lambert, Christoph'
'Braunschweig, Holger'

_publ_section_title
;
 Synthesis of Functionalized 1,4-Azaborinines by the Cyclization of
 Di-tert-butyliminoborane and Alkynes.
;
_journal_issue 26
_journal_name_full 'Journal of the American Chemical Society'
_journal_page_first 8212
_journal_page_last 8220
_journal_paper_doi 10.1021/jacs.6b04128
_journal_volume 138
_journal_year 2016
_chemical_formula_moiety 'C18 H26 B N'
_chemical_formula_sum 'C18 H26 B N'
_chemical_formula_weight 267.21
_space_group_crystal_system triclinic
_space_group_IT_number 2
_space_group_name_Hall '-P 1'
_space_group_name_H-M_alt 'P -1'
_atom_sites_solution_hydrogens geom
_atom_sites_solution_secondary iterative
_audit_creation_method SHELXL-2014/6
_cell_angle_alpha 104.809(4)
_cell_angle_beta 94.491(4)
_cell_angle_gamma 90.355(4)
_cell_formula_units_Z 4
_cell_length_a 5.8630(7)
_cell_length_b 14.7829(18)
_cell_length_c 19.258(2)
_cell_measurement_reflns_used 8825
_cell_measurement_temperature 100(2)
_cell_measurement_theta_max 26.69
_cell_measurement_theta_min 2.85
_cell_volume 1608.1(3)
_computing_cell_refinement 'Saint+ ver. V8.27B (Bruker AXS)'
_computing_data_collection 'APEX2 ver. 2014.9 (Bruker AXS)'
_computing_data_reduction 'Saint+ ver. V8.27B (Bruker AXS)'
_computing_molecular_graphics 'ShelXLe (Huebschle et all, 2011)'
_computing_publication_material 'SHELXL-2014/6 (Sheldrick, 2014)'
_computing_structure_refinement 'SHELXL-2014/6 (Sheldrick, 2014)'
_computing_structure_solution 'SHELXT (Sheldrick, 2012)'
_diffrn_ambient_temperature 100(2)
_diffrn_detector 'CCD area detector (Apex2)'
_diffrn_detector_area_resol_mean 8.333
_diffrn_measured_fraction_theta_full 1.000
_diffrn_measured_fraction_theta_max 1.000
_diffrn_measurement_device_type 'Bruker X8-APEX II'
_diffrn_measurement_method '\f and \w scans'
_diffrn_radiation_type MoK\a
_diffrn_radiation_wavelength 0.71073
_diffrn_reflns_av_R_equivalents 0.0376
_diffrn_reflns_av_unetI/netI 0.0330
_diffrn_reflns_Laue_measured_fraction_full 1.000
_diffrn_reflns_Laue_measured_fraction_max 1.000
_diffrn_reflns_limit_h_max 7
_diffrn_reflns_limit_h_min -7
_diffrn_reflns_limit_k_max 18
_diffrn_reflns_limit_k_min -18
_diffrn_reflns_limit_l_max 24
_diffrn_reflns_limit_l_min -24
_diffrn_reflns_number 27993
_diffrn_reflns_point_group_measured_fraction_full 1.000
_diffrn_reflns_point_group_measured_fraction_max 1.000
_diffrn_reflns_theta_full 26.000
_diffrn_reflns_theta_max 26.370
_diffrn_reflns_theta_min 1.097
_diffrn_source 'rotating-anode (Nonius FR-591)'
_exptl_absorpt_coefficient_mu 0.062
_exptl_absorpt_correction_T_max 0.7454
_exptl_absorpt_correction_T_min 0.6471
_exptl_absorpt_correction_type multi-scan
_exptl_absorpt_process_details 'SadAbs 2012/1 (Bruker AXS)'
_exptl_crystal_colour colourless
_exptl_crystal_density_diffrn 1.104
_exptl_crystal_description block
_exptl_crystal_F_000 584
_exptl_crystal_size_max 0.270
_exptl_crystal_size_mid 0.220
_exptl_crystal_size_min 0.070
_refine_diff_density_max 0.351
_refine_diff_density_min -0.211
_refine_diff_density_rms 0.041
_refine_ls_extinction_method none
_refine_ls_goodness_of_fit_ref 1.040
_refine_ls_hydrogen_treatment constr
_refine_ls_matrix_type full
_refine_ls_number_parameters 373
_refine_ls_number_reflns 6582
_refine_ls_number_restraints 106
_refine_ls_restrained_S_all 1.032
_refine_ls_R_factor_all 0.0578
_refine_ls_R_factor_gt 0.0449
_refine_ls_shift/su_max 0.001
_refine_ls_shift/su_mean 0.000
_refine_ls_structure_factor_coef Fsqd
_refine_ls_weighting_details 'w=1/[\s^2^(Fo^2^)+(0.0594P)^2^+0.5292P] where P=(Fo^2^+2Fc^2^)/3'
_refine_ls_weighting_scheme calc
_refine_ls_wR_factor_gt 0.1180
_refine_ls_wR_factor_ref 0.1267
_reflns_Friedel_coverage 0.000
_reflns_number_gt 5299
_reflns_number_total 6582
_reflns_threshold_expression 'I > 2\s(I)'
_cod_data_source_file ja6b04128_si_003.cif
_cod_data_source_block 4
_cod_database_code 4130505
_shelx_space_group_comment
;
The symmetry employed for this shelxl refinement is uniquely defined
by the following loop, which should always be used as a source of
symmetry information in preference to the above space-group names.
They are only intended as comments.
;
_shelx_estimated_absorpt_t_min 0.983
_shelx_estimated_absorpt_t_max 0.996
_shelxl_version_number 2014/6

loop_
_space_group_symop_operation_xyz
'x, y, z'
'-x, -y, -z'

loop_
_atom_site_label
_atom_site_type_symbol
_atom_site_fract_x
_atom_site_fract_y
_atom_site_fract_z
_atom_site_U_iso_or_equiv
_atom_site_adp_type
_atom_site_occupancy
_atom_site_site_symmetry_order
_atom_site_calc_flag
_atom_site_refinement_flags_posn
_atom_site_refinement_flags_adp
N1 N 0.03256(17) 0.15364(7) -0.08728(5) 0.0148(2) Uani 1 1 d . U
C1 C 0.1004(2) 0.24615(9) -0.05556(6) 0.0141(3) Uani 1 1 d . U
B1 B 0.3468(2) 0.19972(10) 0.04414(7) 0.0150(3) Uani 1 1 d . U
C3 C 0.2559(2) 0.10249(9) 0.00743(7) 0.0184(3) Uani 1 1 d . U
H3 H 0.2999 0.0517 0.0269 0.022 Uiso 1 1 calc R U
N2 N 0.42115(17) 0.34580(7) 0.59353(5) 0.0147(2) Uani 1 1 d . U
C2 C 0.2497(2) 0.26978(9) 0.00508(6) 0.0158(3) Uani 1 1 d . U
H2 H 0.2950 0.3338 0.0237 0.019 Uiso 1 1 calc R U
B2 B 0.1225(2) 0.30670(10) 0.45952(7) 0.0155(3) Uani 1 1 d . U
C4 C 0.1110(2) 0.08659(9) -0.05346(7) 0.0183(3) Uani 1 1 d . U
H4 H 0.0593 0.0238 -0.0746 0.022 Uiso 1 1 calc R U
C5 C -0.1210(2) 0.12164(9) -0.15750(6) 0.0165(3) Uani 1 1 d . U
C7 C -0.3664(2) 0.14869(13) -0.14446(8) 0.0370(4) Uani 1 1 d . U
H7A H -0.4654 0.1232 -0.1887 0.056 Uiso 1 1 calc R U
H7B H -0.3754 0.2171 -0.1306 0.056 Uiso 1 1 calc R U
H7C H -0.4166 0.1233 -0.1057 0.056 Uiso 1 1 calc R U
C6 C -0.1177(4) 0.01562(11) -0.18695(9) 0.0452(5) Uani 1 1 d . U
H6A H -0.2043 -0.0026 -0.2343 0.068 Uiso 1 1 calc R U
H6B H -0.1876 -0.0146 -0.1538 0.068 Uiso 1 1 calc R U
H6C H 0.0408 -0.0041 -0.1918 0.068 Uiso 1 1 calc R U
C8 C -0.0346(2) 0.16328(12) -0.21576(7) 0.0293(3) Uani 1 1 d . U
H8A H -0.1147 0.1324 -0.2625 0.044 Uiso 1 1 calc R U
H8B H 0.1302 0.1537 -0.2179 0.044 Uiso 1 1 calc R U
H8C H -0.0639 0.2305 -0.2042 0.044 Uiso 1 1 calc R U
C9 C 0.0161(2) 0.32698(9) -0.08374(6) 0.0141(3) Uani 1 1 d . U
C12 C -0.0973(2) 0.49544(9) -0.11775(7) 0.0191(3) Uani 1 1 d . U
H12 H -0.1362 0.5525 -0.1293 0.023 Uiso 1 1 calc R U
C11 C -0.2409(2) 0.45513(9) -0.07942(7) 0.0194(3) Uani 1 1 d . U
H11 H -0.3787 0.4849 -0.0646 0.023 Uiso 1 1 calc R U
C10 C -0.1850(2) 0.37152(9) -0.06244(6) 0.0165(3) Uani 1 1 d . U
H10 H -0.2847 0.3447 -0.0361 0.020 Uiso 1 1 calc R U
C14 C 0.1607(2) 0.36871(9) -0.12164(7) 0.0182(3) Uani 1 1 d . U
H14 H 0.3001 0.3399 -0.1357 0.022 Uiso 1 1 calc R U
C15 C 0.5134(2) 0.22774(9) 0.11676(6) 0.0161(3) Uani 1 1 d . U
C16 C 0.6595(2) 0.31600(10) 0.12234(7) 0.0251(3) Uani 1 1 d . U
H16A H 0.7488 0.3333 0.1692 0.038 Uiso 1 1 calc R U
H16B H 0.5596 0.3674 0.1176 0.038 Uiso 1 1 calc R U
H16C H 0.7635 0.3038 0.0837 0.038 Uiso 1 1 calc R U
C17 C 0.3621(2) 0.24728(10) 0.18027(7) 0.0239(3) Uani 1 1 d . U
H17A H 0.4592 0.2642 0.2257 0.036 Uiso 1 1 calc R U
H17B H 0.2695 0.1911 0.1782 0.036 Uiso 1 1 calc R U
H17C H 0.2612 0.2990 0.1774 0.036 Uiso 1 1 calc R U
C18 C 0.6752(2) 0.14853(10) 0.12317(8) 0.0262(3) Uani 1 1 d . U
H18A H 0.7720 0.1676 0.1686 0.039 Uiso 1 1 calc R U
H18B H 0.7719 0.1353 0.0827 0.039 Uiso 1 1 calc R U
H18C H 0.5851 0.0921 0.1223 0.039 Uiso 1 1 calc R U
C19 C 0.34749(19) 0.25457(9) 0.56040(6) 0.0139(3) Uani 1 1 d . U
C20 C 0.2013(2) 0.23418(9) 0.49888(6) 0.0151(3) Uani 1 1 d . U
H20 H 0.1466 0.1714 0.4799 0.018 Uiso 1 1 calc R U
C21 C 0.2226(2) 0.40211(9) 0.49723(7) 0.0189(3) Uani 1 1 d . U
H21 H 0.1898 0.4538 0.4775 0.023 Uiso 1 1 calc R U
C22 C 0.3598(2) 0.41473(9) 0.55946(7) 0.0190(3) Uani 1 1 d . U
H22 H 0.4186 0.4763 0.5814 0.023 Uiso 1 1 calc R U
C23 C 0.5706(2) 0.37655(9) 0.66465(7) 0.0170(3) Uani 1 1 d . U
C24 C 0.5260(3) 0.47882(10) 0.70194(7) 0.0279(3) Uani 1 1 d . U
H24A H 0.6013 0.4947 0.7509 0.042 Uiso 1 1 calc R U
H24B H 0.3609 0.4874 0.7041 0.042 Uiso 1 1 calc R U
H24C H 0.5872 0.5197 0.6746 0.042 Uiso 1 1 calc R U
C25 C 0.8217(2) 0.36678(12) 0.64940(8) 0.0318(4) Uani 1 1 d . U
H25A H 0.9184 0.3911 0.6943 0.048 Uiso 1 1 calc R U
H25B H 0.8549 0.4024 0.6147 0.048 Uiso 1 1 calc R U
H25C H 0.8534 0.3006 0.6294 0.048 Uiso 1 1 calc R U
C26 C 0.5121(3) 0.32022(10) 0.71790(7) 0.0255(3) Uani 1 1 d . U
H26A H 0.5848 0.3506 0.7659 0.038 Uiso 1 1 calc R U
H26B H 0.5684 0.2566 0.7019 0.038 Uiso 1 1 calc R U
H26C H 0.3458 0.3175 0.7199 0.038 Uiso 1 1 calc R U
C27 C 0.4310(2) 0.17164(9) 0.58582(6) 0.0150(3) Uani 1 1 d . U
C28 C 0.6375(2) 0.13099(9) 0.56557(7) 0.0176(3) Uani 1 1 d . U
H28 H 0.7379 0.1612 0.5416 0.021 Uiso 1 1 calc R U
C29 C 0.6975(2) 0.04646(9) 0.58021(7) 0.0211(3) Uani 1 1 d . U
H29 H 0.8385 0.0193 0.5661 0.025 Uiso 1 1 calc R U
C30 C 0.5535(2) 0.00149(9) 0.61526(7) 0.0228(3) Uani 1 1 d . U
H30 H 0.5953 -0.0562 0.6252 0.027 Uiso 1 1 calc R U
C31 C 0.3477(2) 0.04155(10) 0.63563(7) 0.0228(3) Uani 1 1 d . U
H31 H 0.2486 0.0115 0.6600 0.027 Uiso 1 1 calc R U
C32 C 0.2861(2) 0.12556(9) 0.62047(7) 0.0188(3) Uani 1 1 d . U
H32 H 0.1436 0.1519 0.6339 0.023 Uiso 1 1 calc R U
C33 C -0.0456(2) 0.28296(9) 0.38708(7) 0.0182(3) Uani 1 1 d . U
C34 C -0.0067(3) 0.18565(11) 0.33961(8) 0.0389(4) Uani 1 1 d . U
H34A H -0.1144 0.1731 0.2965 0.058 Uiso 1 1 calc R U
H34B H -0.0311 0.1389 0.3665 0.058 Uiso 1 1 calc R U
H34C H 0.1504 0.1824 0.3253 0.058 Uiso 1 1 calc R U
C35 C -0.2906(2) 0.28912(17) 0.40914(9) 0.0503(5) Uani 1 1 d . U
H35A H -0.3979 0.2780 0.3660 0.076 Uiso 1 1 calc R U
H35B H -0.3136 0.3515 0.4403 0.076 Uiso 1 1 calc R U
H35C H -0.3177 0.2418 0.4353 0.076 Uiso 1 1 calc R U
C36 C -0.0138(3) 0.35318(10) 0.34194(7) 0.0281(3) Uani 1 1 d . U
H36A H -0.1219 0.3374 0.2989 0.042 Uiso 1 1 calc R U
H36B H 0.1431 0.3506 0.3274 0.042 Uiso 1 1 calc R U
H36C H -0.0422 0.4165 0.3706 0.042 Uiso 1 1 calc R U
C13 C 0.1037(2) 0.45165(9) -0.13905(7) 0.0199(3) Uani 1 1 d . U
H13 H 0.2025 0.4785 -0.1656 0.024 Uiso 1 1 calc R U

loop_
_atom_site_aniso_label
_atom_site_aniso_U_11
_atom_site_aniso_U_22
_atom_site_aniso_U_33
_atom_site_aniso_U_23
_atom_site_aniso_U_13
_atom_site_aniso_U_12
N1 0.0172(5) 0.0131(5) 0.0135(5) 0.0030(4) 0.0001(4) 0.0005(4)
C1 0.0156(6) 0.0129(6) 0.0140(6) 0.0026(5) 0.0046(4) 0.0027(5)
B1 0.0144(6) 0.0182(8) 0.0129(7) 0.0037(6) 0.0043(5) 0.0030(5)
C3 0.0214(6) 0.0160(7) 0.0201(7) 0.0091(5) 0.0003(5) 0.0023(5)
N2 0.0148(5) 0.0149(6) 0.0135(5) 0.0024(4) 0.0006(4) -0.0003(4)
C2 0.0189(6) 0.0115(6) 0.0157(6) 0.0008(5) 0.0016(5) 0.0015(5)
B2 0.0115(6) 0.0207(8) 0.0153(7) 0.0053(6) 0.0051(5) 0.0039(5)
C4 0.0225(6) 0.0115(6) 0.0211(7) 0.0048(5) 0.0008(5) -0.0006(5)
C5 0.0178(6) 0.0157(7) 0.0143(6) 0.0014(5) -0.0015(5) 0.0002(5)
C7 0.0162(7) 0.0561(11) 0.0285(8) -0.0072(7) 0.0008(6) -0.0057(7)
C6 0.0812(13) 0.0182(8) 0.0274(8) -0.0017(6) -0.0251(8) 0.0033(8)
C8 0.0286(7) 0.0432(10) 0.0155(7) 0.0081(6) -0.0037(5) -0.0103(7)
C9 0.0173(6) 0.0120(6) 0.0115(6) 0.0011(5) -0.0015(4) 0.0003(5)
C12 0.0265(7) 0.0123(7) 0.0174(6) 0.0035(5) -0.0039(5) 0.0007(5)
C11 0.0186(6) 0.0178(7) 0.0198(7) 0.0020(5) -0.0007(5) 0.0051(5)
C10 0.0167(6) 0.0172(7) 0.0154(6) 0.0039(5) 0.0010(5) -0.0003(5)
C14 0.0178(6) 0.0178(7) 0.0190(6) 0.0045(5) 0.0028(5) 0.0010(5)
C15 0.0179(6) 0.0155(7) 0.0153(6) 0.0048(5) 0.0006(5) 0.0021(5)
C16 0.0256(7) 0.0280(8) 0.0227(7) 0.0112(6) -0.0061(5) -0.0070(6)
C17 0.0249(7) 0.0292(8) 0.0169(7) 0.0046(6) 0.0019(5) 0.0001(6)
C18 0.0267(7) 0.0256(8) 0.0247(7) 0.0057(6) -0.0056(6) 0.0078(6)
C19 0.0132(5) 0.0138(6) 0.0149(6) 0.0033(5) 0.0046(4) 0.0010(5)
C20 0.0145(6) 0.0145(7) 0.0154(6) 0.0021(5) 0.0025(5) -0.0006(5)
C21 0.0217(6) 0.0166(7) 0.0196(7) 0.0068(5) 0.0022(5) 0.0035(5)
C22 0.0225(6) 0.0128(7) 0.0217(7) 0.0043(5) 0.0022(5) 0.0004(5)
C23 0.0164(6) 0.0178(7) 0.0151(6) 0.0018(5) -0.0012(5) -0.0008(5)
C24 0.0389(8) 0.0205(8) 0.0201(7) -0.0001(6) -0.0050(6) 0.0011(6)
C25 0.0162(6) 0.0459(10) 0.0272(8) -0.0011(7) -0.0001(5) -0.0018(6)
C26 0.0355(8) 0.0237(8) 0.0162(7) 0.0051(6) -0.0040(6) -0.0051(6)
C27 0.0170(6) 0.0140(6) 0.0126(6) 0.0015(5) -0.0019(4) -0.0010(5)
C28 0.0170(6) 0.0173(7) 0.0172(6) 0.0027(5) -0.0007(5) 0.0001(5)
C29 0.0192(6) 0.0186(7) 0.0223(7) 0.0006(5) -0.0036(5) 0.0036(5)
C30 0.0293(7) 0.0146(7) 0.0227(7) 0.0049(5) -0.0092(5) -0.0001(5)
C31 0.0269(7) 0.0199(7) 0.0234(7) 0.0100(6) -0.0011(5) -0.0044(6)
C32 0.0173(6) 0.0194(7) 0.0202(7) 0.0058(5) 0.0017(5) -0.0002(5)
C33 0.0184(6) 0.0209(7) 0.0166(6) 0.0071(5) 0.0010(5) 0.0015(5)
C34 0.0648(11) 0.0218(8) 0.0247(8) 0.0028(6) -0.0190(7) 0.0008(8)
C35 0.0170(7) 0.1106(17) 0.0291(9) 0.0297(10) -0.0027(6) -0.0042(9)
C36 0.0389(8) 0.0272(8) 0.0193(7) 0.0100(6) -0.0038(6) -0.0007(6)
C13 0.0245(6) 0.0177(7) 0.0184(6) 0.0064(5) 0.0013(5) -0.0027(5)

loop_
_atom_type_symbol
_atom_type_description
_atom_type_scat_dispersion_real
_atom_type_scat_dispersion_imag
_atom_type_scat_source
C C 0.0033 0.0016 'International Tables Vol C Tables 4.2.6.8 and 6.1.1.4'
H H 0.0000 0.0000 'International Tables Vol C Tables 4.2.6.8 and 6.1.1.4'
B B 0.0013 0.0007 'International Tables Vol C Tables 4.2.6.8 and 6.1.1.4'
N N 0.0061 0.0033 'International Tables Vol C Tables 4.2.6.8 and 6.1.1.4'

loop_
_geom_angle_atom_site_label_1
_geom_angle_atom_site_label_2
_geom_angle_atom_site_label_3
_geom_angle
C4 N1 C1 117.69(10)
C4 N1 C5 118.24(10)
C1 N1 C5 124.07(10)
C2 C1 N1 121.31(11)
C2 C1 C9 115.26(11)
N1 C1 C9 123.42(10)
C3 B1 C2 110.71(11)
C3 B1 C15 125.34(11)
C2 B1 C15 123.88(12)
C4 C3 B1 120.60(11)
C22 N2 C19 118.06(10)
C22 N2 C23 116.79(10)
C19 N2 C23 125.14(10)
C1 C2 B1 123.84(12)
C21 B2 C20 111.22(11)
C21 B2 C33 125.16(11)
C20 B2 C33 123.62(12)
C3 C4 N1 125.77(12)
C7 C5 C6 108.01(13)
C7 C5 C8 110.74(12)
C6 C5 C8 106.21(12)
C7 C5 N1 110.10(10)
C6 C5 N1 110.95(10)
C8 C5 N1 110.73(10)
C10 C9 C14 118.50(11)
C10 C9 C1 121.33(10)
C14 C9 C1 119.21(11)
C11 C12 C13 119.36(12)
C12 C11 C10 120.58(12)
C11 C10 C9 120.46(11)
C13 C14 C9 120.95(12)
C16 C15 C18 108.04(11)
C16 C15 C17 108.23(11)
C18 C15 C17 108.86(10)
C16 C15 B1 112.45(10)
C18 C15 B1 111.74(11)
C17 C15 B1 107.41(10)
C20 C19 N2 121.14(11)
C20 C19 C27 115.59(11)
N2 C19 C27 123.17(10)
C19 C20 B2 123.45(12)
C22 C21 B2 120.24(11)
C21 C22 N2 125.68(12)
C25 C23 N2 109.19(10)
C25 C23 C24 109.44(12)
N2 C23 C24 109.95(10)
C25 C23 C26 110.79(11)
N2 C23 C26 111.76(10)
C24 C23 C26 105.65(11)
C28 C27 C32 118.66(11)
C28 C27 C19 120.77(11)
C32 C27 C19 119.82(11)
C29 C28 C27 120.38(12)
C30 C29 C28 120.62(12)
C29 C30 C31 119.34(12)
C30 C31 C32 120.23(12)
C31 C32 C27 120.76(12)
C34 C33 C35 109.92(14)
C34 C33 C36 107.54(11)
C35 C33 C36 108.17(12)
C34 C33 B2 111.79(11)
C35 C33 B2 107.48(11)
C36 C33 B2 111.89(11)
C14 C13 C12 120.15(12)

loop_
_geom_bond_atom_site_label_1
_geom_bond_atom_site_label_2
_geom_bond_distance
N1 C4 1.3808(15)
N1 C1 1.3892(16)
N1 C5 1.5296(15)
C1 C2 1.3711(17)
C1 C9 1.5044(16)
B1 C3 1.504(2)
B1 C2 1.5170(18)
B1 C15 1.6018(18)
C3 C4 1.3611(17)
N2 C22 1.3812(16)
N2 C19 1.3864(16)
N2 C23 1.5294(15)
B2 C21 1.503(2)
B2 C20 1.5178(18)
B2 C33 1.6032(18)
C5 C7 1.5183(18)
C5 C6 1.525(2)
C5 C8 1.5272(18)
C9 C10 1.3925(17)
C9 C14 1.3974(17)
C12 C11 1.3874(18)
C12 C13 1.3878(19)
C11 C10 1.3918(18)
C14 C13 1.3875(18)
C15 C16 1.5323(18)
C15 C18 1.5351(18)
C15 C17 1.5355(18)
C19 C20 1.3727(16)
C19 C27 1.5030(16)
C21 C22 1.3607(17)
C23 C25 1.5242(18)
C23 C24 1.5327(19)
C23 C26 1.5332(17)
C27 C28 1.3936(17)
C27 C32 1.3950(17)
C28 C29 1.3910(18)
C29 C30 1.3864(19)
C30 C31 1.387(2)
C31 C32 1.3902(18)
C33 C34 1.524(2)
C33 C35 1.5267(19)
C33 C36 1.5337(17)

loop_
_geom_torsion_atom_site_label_1
_geom_torsion_atom_site_label_2
_geom_torsion_atom_site_label_3
_geom_torsion_atom_site_label_4
_geom_torsion
C4 N1 C1 C2 3.41(17)
C5 N1 C1 C2 -175.92(11)
C4 N1 C1 C9 -175.91(11)
C5 N1 C1 C9 4.76(17)
C2 B1 C3 C4 1.49(17)
C15 B1 C3 C4 178.59(12)
N1 C1 C2 B1 -2.18(18)
C9 C1 C2 B1 177.19(11)
C3 B1 C2 C1 -0.30(17)
C15 B1 C2 C1 -177.45(11)
B1 C3 C4 N1 -0.3(2)
C1 N1 C4 C3 -2.25(18)
C5 N1 C4 C3 177.12(12)
C4 N1 C5 C7 106.83(13)
C1 N1 C5 C7 -73.85(15)
C4 N1 C5 C6 -12.70(16)
C1 N1 C5 C6 166.63(13)
C4 N1 C5 C8 -130.38(12)
C1 N1 C5 C8 48.95(15)
C2 C1 C9 C10 -92.09(14)
N1 C1 C9 C10 87.27(15)
C2 C1 C9 C14 76.50(15)
N1 C1 C9 C14 -104.13(14)
C13 C12 C11 C10 -0.09(19)
C12 C11 C10 C9 -0.06(19)
C14 C9 C10 C11 0.75(18)
C1 C9 C10 C11 169.42(11)
C10 C9 C14 C13 -1.30(18)
C1 C9 C14 C13 -170.23(11)
C3 B1 C15 C16 153.89(12)
C2 B1 C15 C16 -29.39(17)
C3 B1 C15 C18 32.18(17)
C2 B1 C15 C18 -151.09(12)
C3 B1 C15 C17 -87.15(15)
C2 B1 C15 C17 89.58(14)
C22 N2 C19 C20 -5.66(16)
C23 N2 C19 C20 175.76(11)
C22 N2 C19 C27 170.47(11)
C23 N2 C19 C27 -8.11(17)
N2 C19 C20 B2 4.43(18)
C27 C19 C20 B2 -171.98(11)
C21 B2 C20 C19 -0.75(17)
C33 B2 C20 C19 179.17(11)
C20 B2 C21 C22 -1.51(17)
C33 B2 C21 C22 178.57(12)
B2 C21 C22 N2 0.2(2)
C19 N2 C22 C21 3.45(18)
C23 N2 C22 C21 -177.85(12)
C22 N2 C23 C25 -92.00(13)
C19 N2 C23 C25 86.59(14)
C22 N2 C23 C24 28.08(14)
C19 N2 C23 C24 -153.32(11)
C22 N2 C23 C26 145.07(12)
C19 N2 C23 C26 -36.33(16)
C20 C19 C27 C28 93.81(14)
N2 C19 C27 C28 -82.52(15)
C20 C19 C27 C32 -76.11(15)
N2 C19 C27 C32 107.56(14)
C32 C27 C28 C29 -0.41(18)
C19 C27 C28 C29 -170.45(11)
C27 C28 C29 C30 -0.16(19)
C28 C29 C30 C31 0.10(19)
C29 C30 C31 C32 0.5(2)
C30 C31 C32 C27 -1.1(2)
C28 C27 C32 C31 1.05(19)
C19 C27 C32 C31 171.19(12)
C21 B2 C33 C34 145.95(13)
C20 B2 C33 C34 -33.96(17)
C21 B2 C33 C35 -93.35(16)
C20 B2 C33 C35 86.74(16)
C21 B2 C33 C36 25.26(17)
C20 B2 C33 C36 -154.65(12)
C9 C14 C13 C12 1.17(19)
C11 C12 C13 C14 -0.46(19)
